data_2022907
loop_
_publ_author_name
'Comboni, Davide'
'Poreba, Tomasz'
'Pagliaro, Francesco'
'Battiston, Tommaso'
'Lotti, Paolo'
'Gatta, Giacomo Diego'
'Garbarino, Gaston'
'Hanfland, Michael'

_publ_section_title
;
 Crystal structure of the high-P polymorph of Ca2B6O6(OH)10&#x00B7;2(H2O)
 (meyerhofferite)
;
_journal_coeditor_code DK5106
_journal_issue 6
_journal_name_full 'Acta Crystallographica Section B Structural Science, Crystal Engineering and Materials'
_journal_page_first 940
_journal_page_last 945
_journal_paper_doi 10.1107/S2052520621009768
_journal_volume 77
_journal_year 2021
_chemical_formula_structural 'Ca (B3 O3 (O H)5) (H2 O)'
_chemical_formula_sum 'B3 Ca H7 O9'
_chemical_formula_weight 223.6
_chemical_name_common meyerhofferite
_space_group_IT_number 2
_space_group_name_Hall '-P 1'
_space_group_name_H-M_alt 'P -1'
_symmetry_cell_setting triclinic
_symmetry_Int_Tables_number 2
_symmetry_space_group_name_Hall '-P 1'
_symmetry_space_group_name_H-M 'P -1'
_audit_creation_date 2021-04-028
_audit_creation_method
;
'Jana2006 Version : 14/01/2019'
;
_cell_angle_alpha 97.629(3)
_cell_angle_beta 107.773(14)
_cell_angle_gamma 100.211(11)
_cell_formula_units_Z 2
_cell_length_a 6.050(3)
_cell_length_b 7.4908(2)
_cell_length_c 6.7136(3)
_cell_measurement_pressure 7380000
_cell_measurement_reflns_used 603
_cell_measurement_temperature 293(1)
_cell_measurement_theta_max 20.0500
_cell_measurement_theta_min 3.6330
_cell_volume 279.42(14)
_computing_cell_refinement 'CrysAlisPro 1.171.39.46 (Rigaku OD, 2018)'
_computing_data_collection 'CrysAlisPro 1.171.39.46 (Rigaku OD, 2018)'
_computing_data_reduction 'CrysAlisPro 1.171.39.46 (Rigaku OD, 2018)'
_computing_structure_refinement 'Jana2006 (Petricek et al., 2014)'
_computing_structure_solution 'Olex2 (Dolomanov et al., 2009)'
_diffrn_ambient_pressure 7380000
_diffrn_ambient_temperature 293(1)
_diffrn_detector 'Eiger2 9M CdTe'
_diffrn_measured_fraction_theta_full 0.26
_diffrn_measured_fraction_theta_max 0.15
_diffrn_measurement_details
;
List of Runs (angles in degrees, time in seconds):
RUN    TYPE OF SCAN  START(DEG)   END(DEG)    # FRAMES    EXP(SEC)   OMEGA(DEG)  THETA(DEG)  KAPPA(DEG)   PHI(DEG) 
Run 1 Omega scan: (-32.000 - 32.000,128 frames, 0.200 sec, 0.500 deg) at th=0.000, ka=0.000,ph=0.000 (rot geo dd=199.206)
  1       OMEGA       -32.00000    32.00000         128      0.20000    n/a        -0.01874     0.00000     0.00000  
;
_diffrn_measurement_device ID15b
_diffrn_measurement_device_type beamline
_diffrn_measurement_method 'omega scans'
_diffrn_orient_matrix_type 'CrysAlisPro convention (1999,Acta A55,543-557)'
_diffrn_orient_matrix_UB_11 0.072424
_diffrn_orient_matrix_UB_12 0.008798
_diffrn_orient_matrix_UB_13 0.013534
_diffrn_orient_matrix_UB_21 0.010026
_diffrn_orient_matrix_UB_22 0.045005
_diffrn_orient_matrix_UB_23 0.046679
_diffrn_orient_matrix_UB_31 0.003836
_diffrn_orient_matrix_UB_32 -0.033591
_diffrn_orient_matrix_UB_33 0.043977
_diffrn_radiation_collimation '0.2 mm  double pinhole'
_diffrn_radiation_monochromator silicon
_diffrn_radiation_probe x-ray
_diffrn_radiation_type synchrotron
_diffrn_radiation_wavelength 0.41066
_diffrn_reflns_av_R_equivalents 0.0107
_diffrn_reflns_av_unetI/netI 0.0157
_diffrn_reflns_limit_h_max 4
_diffrn_reflns_limit_h_min -3
_diffrn_reflns_limit_k_max 12
_diffrn_reflns_limit_k_min -12
_diffrn_reflns_limit_l_max 10
_diffrn_reflns_limit_l_min -11
_diffrn_reflns_number 603
_diffrn_reflns_theta_full 13.87
_diffrn_reflns_theta_max 20.05
_diffrn_reflns_theta_min 2.72
_diffrn_source 'ESRF: Synchrotron radiation'
_diffrn_source_power '200 mA'
_diffrn_source_type 'undulator, IVU20c'
_diffrn_source_voltage 30keV
_diffrn_standards_decay_% 0.5(1)
_diffrn_standards_interval_count 15
_exptl_absorpt_coefficient_mu 0.259
_exptl_absorpt_correction_type none
_exptl_absorpt_process_details none
_exptl_crystal_colour colourless
_exptl_crystal_density_diffrn 2.5732
_exptl_crystal_description 'prismatic habit'
_exptl_crystal_F_000 214
_exptl_crystal_size_max 0.020
_exptl_crystal_size_mid 0.010
_exptl_crystal_size_min 0.010
_refine_diff_density_max 0.31
_refine_diff_density_min -0.30
_refine_ls_extinction_coef none
_refine_ls_extinction_method none
_refine_ls_goodness_of_fit_gt 3.43
_refine_ls_goodness_of_fit_ref 3.32
_refine_ls_hydrogen_treatment undef
_refine_ls_number_constraints 0
_refine_ls_number_parameters 53
_refine_ls_number_reflns 403
_refine_ls_number_restraints 0
_refine_ls_R_factor_all 0.0459
_refine_ls_R_factor_gt 0.0434
_refine_ls_shift/su_max 0.0245
_refine_ls_shift/su_mean 0.0111
_refine_ls_structure_factor_coef F
_refine_ls_weighting_details w=1/(\s^2^(F)+0.0001F^2^)
_refine_ls_weighting_scheme sigma
_refine_ls_wR_factor_gt 0.0556
_refine_ls_wR_factor_ref 0.0562
_reflns_number_gt 374
_reflns_number_total 403
_reflns_threshold_expression I>3\s(I)
_cod_data_source_file dk5106sup1.cif
_cod_data_source_block II_7.38GPa
_cod_depositor_comments
;
The following automatic conversions were performed:

data item '_diffrn_radiation_probe' value 'X-ray' was changed to
'x-ray' in accordance with the
/home/data/users/saulius/crontab/automatic-downloads/rss-feeds/IUCr/lib/dictionaries/cif_core.dic
dictionary named 'cif_core.dic' version 2.4.2 last updated on
2011-04-26.

Automatic conversion script
Id: cif_fix_values 8170 2020-07-09 18:12:32Z antanas 
;
_cod_original_formula_sum 'H7 B3 Ca1 O9'
_cod_database_code 2022907

loop_
_space_group_symop_id
_space_group_symop_operation_xyz
1 x,y,z
2 -x,-y,-z

loop_
_atom_site_label
_atom_site_type_symbol
_atom_site_fract_x
_atom_site_fract_y
_atom_site_fract_z
_atom_site_adp_type
_atom_site_U_iso_or_equiv
_atom_site_site_symmetry_multiplicity
_atom_site_occupancy
_atom_site_calc_flag
_atom_site_refinement_flags
_atom_site_disorder_assembly
_atom_site_disorder_group
Ca1 Ca 0.4926(6) 0.36399(12) 0.71337(17) Uiso 0.0102(3) 2 1 d . . .
B1 B 0.305(3) 0.8990(7) 0.6421(9) Uiso 0.0085(9) 2 1 d . . .
B2 B 0.237(4) 0.6393(8) 0.8317(11) Uiso 0.0098(10) 2 1 d . . .
B3 B 0.648(3) 0.7786(7) 0.8414(9) Uiso 0.0105(10) 2 1 d . . .
O1 O 0.155(2) 0.7819(5) 0.7266(6) Uiso 0.0113(7) 2 1 d . . .
O2 O 0.269(2) 0.8153(4) 0.4175(6) Uiso 0.0105(7) 2 1 d . . .
O3 O 0.557(2) 0.9376(4) 0.7706(6) Uiso 0.0114(7) 2 1 d . . .
O4 O 0.133(2) 0.4551(5) 0.6840(6) Uiso 0.0124(7) 2 1 d . . .
O5 O 0.497(2) 0.6647(5) 0.9158(7) Uiso 0.0112(7) 2 1 d . . .
O6 O 0.700(2) 0.6632(4) 0.6663(6) Uiso 0.0106(7) 2 1 d . . .
O7 O 0.2276(19) 0.0764(4) 0.6367(6) Uiso 0.0099(7) 2 1 d . . .
O8 O 0.883(2) 0.8533(4) 0.0176(6) Uiso 0.0105(7) 2 1 d . . .
O9 O 0.151(2) 0.6357(4) 0.0170(6) Uiso 0.0104(7) 2 1 d . . .

loop_
_atom_site_aniso_label
_atom_site_aniso_type_symbol
_atom_site_aniso_U_11
_atom_site_aniso_U_22
_atom_site_aniso_U_33
_atom_site_aniso_U_12
_atom_site_aniso_U_13
_atom_site_aniso_U_23
? ? ? ? ? ? ? ?

loop_
_atom_type_symbol
_atom_type_scat_dispersion_real
_atom_type_scat_dispersion_imag
_atom_type_scat_source
B -0.0004 0.0002 'International Tables Vol C tables 4.2.6.8 and 6.1.1.1'
Ca 0.0949 0.1047 'International Tables Vol C tables 4.2.6.8 and 6.1.1.1'
O 0.0018 0.0018 'International Tables Vol C tables 4.2.6.8 and 6.1.1.1'

loop_
_exptl_crystal_face_index_h
_exptl_crystal_face_index_k
_exptl_crystal_face_index_l
_exptl_crystal_face_perp_dist
? ? ? ?

loop_
_geom_angle_atom_site_label_1
_geom_angle_atom_site_label_2
_geom_angle_atom_site_label_3
_geom_angle_site_symmetry_1
_geom_angle_site_symmetry_2
_geom_angle_site_symmetry_3
_geom_angle
_geom_angle_publ_flag
B2 Ca1 B2 . . 2_667 93.5(4) ?
B2 Ca1 O2 . . 2_666 168.7(3) ?
B2 Ca1 O4 . . . 30.1(3) ?
B2 Ca1 O5 . . . 29.6(4) ?
B2 Ca1 O5 . . 2_667 75.5(3) ?
B2 Ca1 O6 . . . 74.2(4) ?
B2 Ca1 O6 . . 2_666 93.8(3) ?
B2 Ca1 O7 . . . 105.7(4) ?
B2 Ca1 O9 . . 2_666 114.1(3) ?
B2 Ca1 O2 2_667 . 2_666 92.1(4) ?
B2 Ca1 O4 2_667 . . 111.0(5) ?
B2 Ca1 O5 2_667 . . 75.3(3) ?
B2 Ca1 O5 2_667 . 2_667 29.1(6) ?
B2 Ca1 O6 2_667 . . 101.9(3) ?
B2 Ca1 O6 2_667 . 2_666 172.6(4) ?
B2 Ca1 O7 2_667 . . 97.4(2) ?
B2 Ca1 O9 2_667 . 2_666 29.3(5) ?
O2 Ca1 O4 2_666 . . 152.48(19) ?
O2 Ca1 O5 2_666 . . 144.6(4) ?
O2 Ca1 O5 2_666 . 2_667 113.3(3) ?
O2 Ca1 O6 2_666 . . 95.0(3) ?
O2 Ca1 O6 2_666 . 2_666 80.7(3) ?
O2 Ca1 O7 2_666 . . 83.3(3) ?
O2 Ca1 O9 2_666 . 2_666 67.9(2) ?
O4 Ca1 O5 . . . 59.7(3) ?
O4 Ca1 O5 . . 2_667 84.6(3) ?
O4 Ca1 O6 . . . 94.6(3) ?
O4 Ca1 O6 . . 2_666 75.6(3) ?
O4 Ca1 O7 . . . 79.2(3) ?
O4 Ca1 O9 . . 2_666 138.3(2) ?
O5 Ca1 O5 . . 2_667 69.89(17) ?
O5 Ca1 O6 . . . 57.1(3) ?
O5 Ca1 O6 . . 2_666 111.5(2) ?
O5 Ca1 O7 . . . 130.4(4) ?
O5 Ca1 O9 . . 2_666 88.0(3) ?
O5 Ca1 O6 2_667 . . 117.41(16) ?
O5 Ca1 O6 2_667 . 2_666 154.7(4) ?
O5 Ca1 O7 2_667 . . 80.5(2) ?
O5 Ca1 O9 2_667 . 2_666 58.3(4) ?
O6 Ca1 O6 . . 2_666 80.29(18) ?
O6 Ca1 O7 . . . 160.65(16) ?
O6 Ca1 O9 . . 2_666 87.5(3) ?
O6 Ca1 O7 2_666 . . 80.42(18) ?
O6 Ca1 O9 2_666 . 2_666 145.2(4) ?
O7 Ca1 O9 . . 2_666 109.4(2) ?
B2 B1 B3 . . . 59.9(6) ?
B2 B1 O1 . . . 29.4(7) ?
B2 B1 O2 . . . 107.5(3) ?
B2 B1 O3 . . . 87.7(6) ?
B2 B1 O5 . . . 30.9(6) ?
B2 B1 O7 . . 1_565 133.6(11) ?
B3 B1 O1 . . . 88.6(6) ?
B3 B1 O2 . . . 101.4(9) ?
B3 B1 O3 . . . 32.0(3) ?
B3 B1 O5 . . . 29.2(4) ?
B3 B1 O7 . . 1_565 139.3(6) ?
O1 B1 O2 . . . 110.5(6) ?
O1 B1 O3 . . . 112.6(6) ?
O1 B1 O5 . . . 59.4(6) ?
O1 B1 O7 . . 1_565 107.9(12) ?
O2 B1 O3 . . . 110.0(13) ?
O2 B1 O5 . . . 109.4(6) ?
O2 B1 O7 . . 1_565 106.6(5) ?
O3 B1 O5 . . . 57.4(4) ?
O3 B1 O7 . . 1_565 109.0(6) ?
O5 B1 O7 . . 1_565 144.0(4) ?
Ca1 B2 Ca1 . . 2_667 86.5(4) ?
Ca1 B2 B1 . . . 107.3(8) ?
Ca1 B2 B3 . . . 66.4(6) ?
Ca1 B2 O1 . . . 130.5(9) ?
Ca1 B2 O3 . . . 92.8(7) ?
Ca1 B2 O4 . . . 52.1(8) ?
Ca1 B2 O5 . . . 56.4(6) ?
Ca1 B2 O9 . . 1_556 121.5(5) ?
Ca1 B2 B1 2_667 . . 125.6(5) ?
Ca1 B2 B3 2_667 . . 81.0(5) ?
Ca1 B2 O1 2_667 . . 132.8(4) ?
Ca1 B2 O3 2_667 . . 98.7(5) ?
Ca1 B2 O4 2_667 . . 116.4(5) ?
Ca1 B2 O5 2_667 . . 56.6(4) ?
Ca1 B2 O9 2_667 . 1_556 50.6(5) ?
B1 B2 B3 . . . 59.8(6) ?
B1 B2 O1 . . . 29.6(8) ?
B1 B2 O3 . . . 30.8(4) ?
B1 B2 O4 . . . 113.0(5) ?
B1 B2 O5 . . . 87.5(8) ?
B1 B2 O9 . . 1_556 129.1(7) ?
B3 B2 O1 . . . 88.6(9) ?
B3 B2 O3 . . . 31.1(3) ?
B3 B2 O4 . . . 112.6(12) ?
B3 B2 O5 . . . 28.2(5) ?
B3 B2 O9 . . 1_556 127.0(7) ?
O1 B2 O3 . . . 58.0(7) ?
O1 B2 O4 . . . 110.2(7) ?
O1 B2 O5 . . . 115.2(11) ?
O1 B2 O9 . . 1_556 107.8(14) ?
O3 B2 O4 . . . 125.1(10) ?
O3 B2 O5 . . . 57.3(6) ?
O3 B2 O9 . . 1_556 126.7(4) ?
O4 B2 O5 . . . 108.5(13) ?
O4 B2 O9 . . 1_556 108.2(10) ?
O5 B2 O9 . . 1_556 106.8(7) ?
B1 B3 B2 . . . 60.3(6) ?
B1 B3 O1 . . . 30.4(4) ?
B1 B3 O3 . . . 31.8(5) ?
B1 B3 O5 . . . 89.6(10) ?
B1 B3 O6 . . . 103.2(5) ?
B1 B3 O8 . . 1_556 137.7(4) ?
B2 B3 O1 . . . 30.3(3) ?
B2 B3 O3 . . . 87.7(10) ?
B2 B3 O5 . . . 29.8(6) ?
B2 B3 O6 . . . 108.3(6) ?
B2 B3 O8 . . 1_556 133.8(7) ?
O1 B3 O3 . . . 58.0(8) ?
O1 B3 O5 . . . 59.3(8) ?
O1 B3 O6 . . . 111.8(7) ?
O1 B3 O8 . . 1_556 142.4(8) ?
O3 B3 O5 . . . 113.8(14) ?
O3 B3 O6 . . . 111.5(5) ?
O3 B3 O8 . . 1_556 107.6(5) ?
O5 B3 O6 . . . 109.0(5) ?
O5 B3 O8 . . 1_556 108.8(6) ?
O6 B3 O8 . . 1_556 105.8(13) ?
B1 O1 B2 . . . 121.0(14) ?
B1 O1 B3 . . . 61.0(7) ?
B1 O1 O2 . . . 35.4(3) ?
B1 O1 O3 . . . 34.0(6) ?
B1 O1 O4 . . . 121.1(8) ?
B1 O1 O4 . . 2_566 95.0(3) ?
B1 O1 O5 . . . 90.2(8) ?
B1 O1 O6 . . 1_455 139.0(7) ?
B1 O1 O7 . . 1_565 36.7(6) ?
B1 O1 O8 . . 1_456 134.0(5) ?
B1 O1 O9 . . 1_556 144.2(8) ?
B2 O1 B3 . . . 61.2(10) ?
B2 O1 O2 . . . 114.5(10) ?
B2 O1 O3 . . . 91.8(10) ?
B2 O1 O4 . . . 35.7(3) ?
B2 O1 O4 . . 2_566 97.1(3) ?
B2 O1 O5 . . . 32.8(9) ?
B2 O1 O6 . . 1_455 97.1(10) ?
B2 O1 O7 . . 1_565 151.0(11) ?
B2 O1 O8 . . 1_456 91.2(9) ?
B2 O1 O9 . . 1_556 36.9(8) ?
B3 O1 O2 . . . 73.0(4) ?
B3 O1 O3 . . . 31.1(2) ?
B3 O1 O4 . . . 79.2(4) ?
B3 O1 O4 . . 2_566 113.2(4) ?
B3 O1 O5 . . . 29.2(3) ?
B3 O1 O6 . . 1_455 158.1(2) ?
B3 O1 O7 . . 1_565 91.3(4) ?
B3 O1 O8 . . 1_456 127.5(3) ?
B3 O1 O9 . . 1_556 86.7(4) ?
O2 O1 O3 . . . 60.2(3) ?
O2 O1 O4 . . . 94.9(3) ?
O2 O1 O4 . . 2_566 60.5(3) ?
O2 O1 O5 . . . 96.5(6) ?
O2 O1 O6 . . 1_455 117.7(3) ?
O2 O1 O7 . . 1_565 59.9(2) ?
O2 O1 O8 . . 1_456 153.9(4) ?
O2 O1 O9 . . 1_556 151.4(5) ?
O3 O1 O4 . . . 108.2(6) ?
O3 O1 O4 . . 2_566 118.0(4) ?
O3 O1 O5 . . . 59.1(4) ?
O3 O1 O6 . . 1_455 170.7(3) ?
O3 O1 O7 . . 1_565 60.2(4) ?
O3 O1 O8 . . 1_456 127.1(2) ?
O3 O1 O9 . . 1_556 110.4(4) ?
O4 O1 O4 . . 2_566 61.45(18) ?
O4 O1 O5 . . . 59.3(3) ?
O4 O1 O6 . . 1_455 80.7(4) ?
O4 O1 O7 . . 1_565 154.8(5) ?
O4 O1 O8 . . 1_456 104.3(4) ?
O4 O1 O9 . . 1_556 60.9(2) ?
O4 O1 O5 2_566 . . 112.9(3) ?
O4 O1 O6 2_566 . 1_455 63.5(3) ?
O4 O1 O7 2_566 . 1_565 102.45(19) ?
O4 O1 O8 2_566 . 1_456 114.0(5) ?
O4 O1 O9 2_566 . 1_556 112.7(2) ?
O5 O1 O6 . . 1_455 129.6(3) ?
O5 O1 O7 . . 1_565 118.6(5) ?
O5 O1 O8 . . 1_456 108.4(3) ?
O5 O1 O9 . . 1_556 59.0(4) ?
O6 O1 O7 1_455 . 1_565 110.6(5) ?
O6 O1 O8 1_455 . 1_456 50.4(3) ?
O6 O1 O9 1_455 . 1_556 75.8(4) ?
O7 O1 O8 1_565 . 1_456 100.0(4) ?
O7 O1 O9 1_565 . 1_556 142.5(2) ?
O8 O1 O9 1_456 . 1_556 54.4(3) ?
Ca1 O2 B1 2_666 . . 128.3(8) ?
Ca1 O2 O1 2_666 . . 125.1(3) ?
Ca1 O2 O3 2_666 . . 96.5(5) ?
Ca1 O2 O3 2_666 . 2_676 83.1(4) ?
Ca1 O2 O4 2_666 . 2_566 98.5(2) ?
Ca1 O2 O7 2_666 . 1_565 151.8(5) ?
Ca1 O2 O9 2_666 . . 55.0(3) ?
B1 O2 O1 . . . 34.1(5) ?
B1 O2 O3 . . . 34.6(8) ?
B1 O2 O3 . . 2_676 110.6(4) ?
B1 O2 O4 . . 2_566 102.2(7) ?
B1 O2 O7 . . 1_565 36.7(4) ?
B1 O2 O9 . . . 172.2(8) ?
O1 O2 O3 . . . 60.1(4) ?
O1 O2 O3 . . 2_676 142.7(2) ?
O1 O2 O4 . . 2_566 69.0(3) ?
O1 O2 O7 . . 1_565 59.2(2) ?
O1 O2 O9 . . . 138.3(4) ?
O3 O2 O3 . . 2_676 96.5(3) ?
O3 O2 O4 . . 2_566 126.0(3) ?
O3 O2 O7 . . 1_565 59.9(3) ?
O3 O2 O9 . . . 151.0(6) ?
O3 O2 O4 2_676 . 2_566 136.6(3) ?
O3 O2 O7 2_676 . 1_565 84.4(2) ?
O3 O2 O9 2_676 . . 76.2(2) ?
O4 O2 O7 2_566 . 1_565 108.0(5) ?
O4 O2 O9 2_566 . . 70.0(3) ?
O7 O2 O9 1_565 . . 144.3(4) ?
B1 O3 B2 . . . 61.5(5) ?
B1 O3 B3 . . . 116.2(7) ?
B1 O3 O1 . . . 33.4(4) ?
B1 O3 O2 . . . 35.4(5) ?
B1 O3 O2 . . 2_676 99.8(4) ?
B1 O3 O5 . . . 91.7(5) ?
B1 O3 O6 . . . 106.0(4) ?
B1 O3 O7 . . 1_565 35.9(3) ?
B1 O3 O8 . . 1_556 150.4(4) ?
B2 O3 B3 . . . 61.1(8) ?
B2 O3 O1 . . . 30.3(4) ?
B2 O3 O2 . . . 76.5(3) ?
B2 O3 O2 . . 2_676 159.6(4) ?
B2 O3 O5 . . . 30.9(5) ?
B2 O3 O6 . . . 76.4(5) ?
B2 O3 O7 . . 1_565 89.0(6) ?
B2 O3 O8 . . 1_556 89.2(4) ?
B3 O3 O1 . . . 90.9(8) ?
B3 O3 O2 . . . 105.3(3) ?
B3 O3 O2 . . 2_676 129.2(10) ?
B3 O3 O5 . . . 32.0(8) ?
B3 O3 O6 . . . 34.8(4) ?
B3 O3 O7 . . 1_565 149.7(9) ?
B3 O3 O8 . . 1_556 36.6(5) ?
O1 O3 O2 . . . 59.8(3) ?
O1 O3 O2 . . 2_676 132.8(4) ?
O1 O3 O5 . . . 61.2(4) ?
O1 O3 O6 . . . 98.1(3) ?
O1 O3 O7 . . 1_565 58.9(4) ?
O1 O3 O8 . . 1_556 118.6(3) ?
O2 O3 O2 . . 2_676 83.5(2) ?
O2 O3 O5 . . . 97.6(3) ?
O2 O3 O6 . . . 79.7(3) ?
O2 O3 O7 . . 1_565 59.4(3) ?
O2 O3 O8 . . 1_556 138.7(4) ?
O2 O3 O5 2_676 . . 160.8(7) ?
O2 O3 O6 2_676 . . 103.6(5) ?
O2 O3 O7 2_676 . 1_565 77.8(3) ?
O2 O3 O8 2_676 . 1_556 108.5(5) ?
O5 O3 O6 . . . 58.1(3) ?
O5 O3 O7 . . 1_565 119.3(6) ?
O5 O3 O8 . . 1_556 58.7(4) ?
O6 O3 O7 . . 1_565 138.9(3) ?
O6 O3 O8 . . 1_556 59.2(3) ?
O7 O3 O8 1_565 . 1_556 160.3(4) ?
Ca1 O4 B2 . . . 97.8(11) ?
Ca1 O4 O1 . . . 116.2(5) ?
Ca1 O4 O1 . . 2_566 97.7(3) ?
Ca1 O4 O2 . . 2_566 117.7(3) ?
Ca1 O4 O4 . . 2_566 121.9(4) ?
Ca1 O4 O5 . . . 62.5(4) ?
Ca1 O4 O6 . . 2_666 53.3(3) ?
Ca1 O4 O7 . . . 50.2(3) ?
Ca1 O4 O9 . . 1_556 111.5(4) ?
B2 O4 O1 . . . 34.1(5) ?
B2 O4 O1 . . 2_566 152.7(5) ?
B2 O4 O2 . . 2_566 136.1(11) ?
B2 O4 O4 . . 2_566 102.5(5) ?
B2 O4 O5 . . . 35.3(10) ?
B2 O4 O6 . . 2_666 122.9(10) ?
B2 O4 O7 . . . 139.1(8) ?
B2 O4 O9 . . 1_556 35.9(7) ?
O1 O4 O1 . . 2_566 118.6(3) ?
O1 O4 O2 . . 2_566 126.0(6) ?
O1 O4 O4 . . 2_566 68.4(2) ?
O1 O4 O5 . . . 61.3(3) ?
O1 O4 O6 . . 2_666 109.3(3) ?
O1 O4 O7 . . . 166.3(6) ?
O1 O4 O9 . . 1_556 58.8(2) ?
O1 O4 O2 2_566 . 2_566 50.5(2) ?
O1 O4 O4 2_566 . 2_566 50.15(15) ?
O1 O4 O5 2_566 . . 151.2(6) ?
O1 O4 O6 2_566 . 2_666 53.5(3) ?
O1 O4 O7 2_566 . . 66.84(19) ?
O1 O4 O9 2_566 . 1_556 148.6(6) ?
O2 O4 O4 2_566 . 2_566 80.9(3) ?
O2 O4 O5 2_566 . . 156.0(3) ?
O2 O4 O6 2_566 . 2_666 99.6(2) ?
O2 O4 O7 2_566 . . 67.5(3) ?
O2 O4 O9 2_566 . 1_556 103.2(5) ?
O4 O4 O5 2_566 . . 120.5(3) ?
O4 O4 O6 2_566 . 2_666 70.1(3) ?
O4 O4 O7 2_566 . . 115.64(18) ?
O4 O4 O9 2_566 . 1_556 116.7(4) ?
O5 O4 O6 . . 2_666 98.2(5) ?
O5 O4 O7 . . . 107.5(5) ?
O5 O4 O9 . . 1_556 59.0(4) ?
O6 O4 O7 2_666 . . 62.6(2) ?
O6 O4 O9 2_666 . 1_556 156.9(5) ?
O7 O4 O9 . . 1_556 124.1(2) ?
Ca1 O5 Ca1 . . 2_667 110.11(16) ?
Ca1 O5 B1 . . . 111.9(2) ?
Ca1 O5 B2 . . . 94.0(4) ?
Ca1 O5 B3 . . . 98.7(7) ?
Ca1 O5 O1 . . . 110.5(3) ?
Ca1 O5 O3 . . . 119.6(4) ?
Ca1 O5 O4 . . . 57.8(3) ?
Ca1 O5 O5 . . 2_667 55.81(17) ?
Ca1 O5 O6 . . . 61.7(3) ?
Ca1 O5 O8 . . 1_556 108.0(6) ?
Ca1 O5 O9 . . 1_556 109.2(3) ?
Ca1 O5 B1 2_667 . . 132.3(5) ?
Ca1 O5 B2 2_667 . . 94.3(7) ?
Ca1 O5 B3 2_667 . . 131.8(5) ?
Ca1 O5 O1 2_667 . . 112.0(6) ?
Ca1 O5 O3 2_667 . . 129.3(2) ?
Ca1 O5 O4 2_667 . . 105.1(4) ?
Ca1 O5 O5 2_667 . 2_667 54.29(17) ?
Ca1 O5 O6 2_667 . . 147.3(6) ?
Ca1 O5 O8 2_667 . 1_556 96.0(3) ?
Ca1 O5 O9 2_667 . 1_556 57.6(3) ?
B1 O5 B2 . . . 61.6(5) ?
B1 O5 B3 . . . 61.1(7) ?
B1 O5 O1 . . . 30.4(4) ?
B1 O5 O3 . . . 30.9(4) ?
B1 O5 O4 . . . 79.8(4) ?
B1 O5 O5 . . 2_667 156.4(5) ?
B1 O5 O6 . . . 75.1(4) ?
B1 O5 O8 . . 1_556 91.6(4) ?
B1 O5 O9 . . 1_556 87.8(5) ?
B2 O5 B3 . . . 122.0(8) ?
B2 O5 O1 . . . 32.1(4) ?
B2 O5 O3 . . . 91.7(5) ?
B2 O5 O4 . . . 36.2(4) ?
B2 O5 O5 . . 2_667 97.3(5) ?
B2 O5 O6 . . . 117.2(6) ?
B2 O5 O8 . . 1_556 150.6(4) ?
B2 O5 O9 . . 1_556 37.0(6) ?
B3 O5 O1 . . . 91.6(7) ?
B3 O5 O3 . . . 34.2(7) ?
B3 O5 O4 . . . 123.0(4) ?
B3 O5 O5 . . 2_667 135.9(10) ?
B3 O5 O6 . . . 37.2(5) ?
B3 O5 O8 . . 1_556 37.2(5) ?
B3 O5 O9 . . 1_556 144.6(8) ?
O1 O5 O3 . . . 59.8(4) ?
O1 O5 O4 . . . 59.4(3) ?
O1 O5 O5 . . 2_667 129.3(6) ?
O1 O5 O6 . . . 100.0(3) ?
O1 O5 O8 . . 1_556 119.2(3) ?
O1 O5 O9 . . 1_556 58.7(4) ?
O3 O5 O4 . . . 108.9(3) ?
O3 O5 O5 . . 2_667 170.1(8) ?
O3 O5 O6 . . . 62.4(3) ?
O3 O5 O8 . . 1_556 60.7(4) ?
O3 O5 O9 . . 1_556 110.7(5) ?
O4 O5 O5 . . 2_667 76.7(3) ?
O4 O5 O6 . . . 96.4(3) ?
O4 O5 O8 . . 1_556 157.6(5) ?
O4 O5 O9 . . 1_556 60.9(4) ?
O5 O5 O6 2_667 . . 109.3(5) ?
O5 O5 O8 2_667 . 1_556 111.1(5) ?
O5 O5 O9 2_667 . 1_556 79.1(4) ?
O6 O5 O8 . . 1_556 61.3(4) ?
O6 O5 O9 . . 1_556 154.0(4) ?
O8 O5 O9 1_556 . 1_556 140.0(3) ?
Ca1 O6 Ca1 . . 2_666 99.7(2) ?
Ca1 O6 B3 . . . 94.8(6) ?
Ca1 O6 O1 . . 1_655 128.6(4) ?
Ca1 O6 O3 . . . 116.4(5) ?
Ca1 O6 O4 . . 2_666 101.79(18) ?
Ca1 O6 O5 . . . 61.2(2) ?
Ca1 O6 O8 . . 1_556 106.0(2) ?
Ca1 O6 B3 2_666 . . 125.8(7) ?
Ca1 O6 O1 2_666 . 1_655 104.0(4) ?
Ca1 O6 O3 2_666 . . 94.9(3) ?
Ca1 O6 O4 2_666 . 2_666 51.1(2) ?
Ca1 O6 O5 2_666 . . 124.0(6) ?
Ca1 O6 O8 2_666 . 1_556 149.5(2) ?
B3 O6 O1 . . 1_655 106.6(7) ?
B3 O6 O3 . . . 33.7(3) ?
B3 O6 O4 . . 2_666 163.4(5) ?
B3 O6 O5 . . . 33.8(5) ?
B3 O6 O8 . . 1_556 37.0(7) ?
O1 O6 O3 1_655 . . 106.2(3) ?
O1 O6 O4 1_655 . 2_666 62.9(3) ?
O1 O6 O5 1_655 . . 129.8(3) ?
O1 O6 O8 1_655 . 1_556 72.2(4) ?
O3 O6 O4 . . 2_666 133.4(2) ?
O3 O6 O5 . . . 59.5(3) ?
O3 O6 O8 . . 1_556 59.1(3) ?
O4 O6 O5 2_666 . . 162.5(3) ?
O4 O6 O8 2_666 . 1_556 135.1(6) ?
O5 O6 O8 . . 1_556 59.2(4) ?
Ca1 O7 B1 . . 1_545 123.4(9) ?
Ca1 O7 O1 . . 1_545 146.4(4) ?
Ca1 O7 O2 . . 1_545 121.1(5) ?
Ca1 O7 O3 . . 1_545 89.9(4) ?
Ca1 O7 O4 . . . 50.7(2) ?
Ca1 O7 O7 . . 2_556 134.9(2) ?
Ca1 O7 O8 . . 2_666 93.45(18) ?
B1 O7 O1 1_545 . 1_545 35.4(7) ?
B1 O7 O2 1_545 . 1_545 36.7(3) ?
B1 O7 O3 1_545 . 1_545 35.2(6) ?
B1 O7 O4 1_545 . . 171.7(5) ?
B1 O7 O7 1_545 . 2_556 95.8(6) ?
B1 O7 O8 1_545 . 2_666 105.6(5) ?
O1 O7 O2 1_545 . 1_545 60.9(3) ?
O1 O7 O3 1_545 . 1_545 60.9(4) ?
O1 O7 O4 1_545 . . 145.3(5) ?
O1 O7 O7 1_545 . 2_556 78.7(3) ?
O1 O7 O8 1_545 . 2_666 77.1(3) ?
O2 O7 O3 1_545 . 1_545 60.7(3) ?
O2 O7 O4 1_545 . . 149.3(2) ?
O2 O7 O7 1_545 . 2_556 76.2(3) ?
O2 O7 O8 1_545 . 2_666 138.0(2) ?
O3 O7 O4 1_545 . . 137.0(3) ?
O3 O7 O7 1_545 . 2_556 130.9(2) ?
O3 O7 O8 1_545 . 2_666 99.8(3) ?
O4 O7 O7 . . 2_556 92.1(4) ?
O4 O7 O8 . . 2_666 70.8(2) ?
O7 O7 O8 2_556 . 2_666 96.7(5) ?
B3 O8 O1 1_554 . 1_654 92.4(7) ?
B3 O8 O3 1_554 . 1_554 35.8(3) ?
B3 O8 O5 1_554 . 1_554 34.0(5) ?
B3 O8 O6 1_554 . 1_554 37.2(7) ?
B3 O8 O7 1_554 . 2_666 104.7(9) ?
B3 O8 O8 1_554 . 2_775 114.4(4) ?
B3 O8 O9 1_554 . 1_655 110.6(5) ?
O1 O8 O3 1_654 . 1_554 98.2(3) ?
O1 O8 O5 1_654 . 1_554 115.7(3) ?
O1 O8 O6 1_654 . 1_554 57.4(4) ?
O1 O8 O7 1_654 . 2_666 162.1(5) ?
O1 O8 O8 1_654 . 2_775 69.1(3) ?
O1 O8 O9 1_654 . 1_655 50.4(3) ?
O3 O8 O5 1_554 . 1_554 60.6(3) ?
O3 O8 O6 1_554 . 1_554 61.8(3) ?
O3 O8 O7 1_554 . 2_666 98.8(5) ?
O3 O8 O8 1_554 . 2_775 83.5(3) ?
O3 O8 O9 1_554 . 1_655 138.9(2) ?
O5 O8 O6 1_554 . 1_554 59.5(4) ?
O5 O8 O7 1_554 . 2_666 78.0(4) ?
O5 O8 O8 1_554 . 2_775 144.0(4) ?
O5 O8 O9 1_554 . 1_655 105.5(3) ?
O6 O8 O7 1_554 . 2_666 137.5(6) ?
O6 O8 O8 1_554 . 2_775 107.3(3) ?
O6 O8 O9 1_554 . 1_655 77.7(3) ?
O7 O8 O8 2_666 . 2_775 107.2(2) ?
O7 O8 O9 2_666 . 1_655 116.8(3) ?
O8 O8 O9 2_775 . 1_655 103.5(5) ?
Ca1 O9 B2 2_666 . 1_554 100.1(10) ?
Ca1 O9 O1 2_666 . 1_554 121.3(5) ?
Ca1 O9 O2 2_666 . . 57.1(3) ?
Ca1 O9 O4 2_666 . 1_554 109.6(5) ?
Ca1 O9 O5 2_666 . 1_554 64.2(3) ?
Ca1 O9 O8 2_666 . 1_455 127.87(19) ?
Ca1 O9 O9 2_666 . 2_565 109.9(2) ?
B2 O9 O1 1_554 . 1_554 35.3(6) ?
B2 O9 O2 1_554 . . 139.4(7) ?
B2 O9 O4 1_554 . 1_554 36.0(4) ?
B2 O9 O5 1_554 . 1_554 36.2(8) ?
B2 O9 O8 1_554 . 1_455 110.4(7) ?
B2 O9 O9 1_554 . 2_565 115.0(4) ?
O1 O9 O2 1_554 . . 124.18(17) ?
O1 O9 O4 1_554 . 1_554 60.3(2) ?
O1 O9 O5 1_554 . 1_554 62.3(4) ?
O1 O9 O8 1_554 . 1_455 75.2(3) ?
O1 O9 O9 1_554 . 2_565 122.2(3) ?
O2 O9 O4 . . 1_554 166.7(6) ?
O2 O9 O5 . . 1_554 109.4(4) ?
O2 O9 O8 . . 1_455 72.6(3) ?
O2 O9 O9 . . 2_565 104.8(4) ?
O4 O9 O5 1_554 . 1_554 60.2(4) ?
O4 O9 O8 1_554 . 1_455 120.0(3) ?
O4 O9 O9 1_554 . 2_565 79.3(3) ?
O5 O9 O8 1_554 . 1_455 129.6(3) ?
O5 O9 O9 1_554 . 2_565 130.2(4) ?
O8 O9 O9 1_455 . 2_565 94.4(5) ?

loop_
_geom_bond_atom_site_label_1
_geom_bond_atom_site_label_2
_geom_bond_site_symmetry_1
_geom_bond_site_symmetry_2
_geom_bond_distance
_geom_bond_publ_flag
Ca1 B2 . . 2.952(19) ?
Ca1 B2 . 2_667 2.998(9) ?
Ca1 O2 . 2_666 2.411(11) ?
Ca1 O4 . . 2.352(13) ?
Ca1 O5 . . 2.463(6) ?
Ca1 O5 . 2_667 2.509(6) ?
Ca1 O6 . . 2.475(6) ?
Ca1 O6 . 2_666 2.421(4) ?
Ca1 O7 . . 2.336(6) ?
Ca1 O9 . 2_666 2.353(9) ?
B1 B2 . . 2.503(11) ?
B1 B3 . . 2.49(2) ?
B1 O1 . . 1.440(16) ?
B1 O2 . . 1.488(9) ?
B1 O3 . . 1.460(19) ?
B1 O5 . . 2.843(10) ?
B1 O7 . 1_565 1.485(12) ?
B2 B3 . . 2.49(3) ?
B2 O1 . . 1.436(12) ?
B2 O3 . . 2.846(17) ?
B2 O4 . . 1.493(6) ?
B2 O5 . . 1.46(3) ?
B2 O9 . 1_556 1.490(18) ?
B3 O1 . . 2.85(2) ?
B3 O3 . . 1.472(11) ?
B3 O5 . . 1.389(17) ?
B3 O6 . . 1.511(14) ?
B3 O8 . 1_556 1.502(15) ?
O1 O2 . . 2.406(11) ?
O1 O3 . . 2.413(16) ?
O1 O4 . . 2.402(6) ?
O1 O4 . 2_566 2.909(6) ?
O1 O5 . . 2.447(15) ?
O1 O6 . 1_455 2.626(17) ?
O1 O7 . 1_565 2.365(5) ?
O1 O8 . 1_456 2.968(15) ?
O1 O9 . 1_556 2.364(6) ?
O2 O3 . . 2.416(8) ?
O2 O3 . 2_676 2.622(9) ?
O2 O4 . 2_566 2.712(13) ?
O2 O7 . 1_565 2.384(9) ?
O2 O9 . . 2.660(6) ?
O3 O5 . . 2.397(6) ?
O3 O6 . . 2.466(11) ?
O3 O7 . 1_565 2.398(14) ?
O3 O8 . 1_556 2.401(12) ?
O4 O4 . 2_566 2.748(8) ?
O4 O5 . . 2.399(12) ?
O4 O6 . 2_666 2.924(13) ?
O4 O7 . . 2.987(8) ?
O4 O9 . 1_556 2.416(8) ?
O5 O5 . 2_667 2.849(6) ?
O5 O6 . . 2.361(15) ?
O5 O8 . 1_556 2.351(16) ?
O5 O9 . 1_556 2.371(18) ?
O6 O8 . 1_556 2.403(5) ?
O7 O7 . 2_556 2.738(12) ?
O7 O8 . 2_666 2.619(11) ?
O8 O8 . 2_775 2.475(9) ?
O8 O9 . 1_655 2.496(14) ?
O9 O9 . 2_565 2.415(10) ?

loop_
_geom_hbond_atom_site_label_D
_geom_hbond_atom_site_label_H
_geom_hbond_atom_site_label_A
_geom_hbond_site_symmetry_D
_geom_hbond_site_symmetry_H
_geom_hbond_site_symmetry_A
_geom_hbond_distance_DH
_geom_hbond_distance_HA
_geom_hbond_distance_DA
_geom_hbond_angle_DHA
_geom_hbond_publ_flag
? ? ? ? ? ? ? ? ? ? ?

loop_
_geom_torsion_atom_site_label_1
_geom_torsion_atom_site_label_2
_geom_torsion_atom_site_label_3
_geom_torsion_atom_site_label_4
_geom_torsion_site_symmetry_1
_geom_torsion_site_symmetry_2
_geom_torsion_site_symmetry_3
_geom_torsion_site_symmetry_4
_geom_torsion
_geom_torsion_publ_flag
? ? ? ? ? ? ? ? ? ?

loop_
_restr_angle_atom_site_label_1
_restr_angle_site_symmetry_1
_restr_angle_atom_site_label_2
_restr_angle_site_symmetry_2
_restr_angle_atom_site_label_3
_restr_angle_site_symmetry_3
_restr_angle_target
_restr_angle_target_weight_param
? ? ? ? ? ? ? ?

loop_
_restr_distance_atom_site_label_1
_restr_distance_site_symmetry_1
_restr_distance_atom_site_label_2
_restr_distance_site_symmetry_2
_restr_distance_target
_restr_distance_target_weight_param
? ? ? ? ? ?

loop_
_restr_equal_angle_atom_site_label_1
_restr_equal_angle_site_symmetry_1
_restr_equal_angle_atom_site_label_2
_restr_equal_angle_site_symmetry_2
_restr_equal_angle_atom_site_label_3
_restr_equal_angle_site_symmetry_3
_restr_equal_angle_class_class_id
_restr_equal_angle_class_target_weight_param
? ? ? ? ? ? ? ?

loop_
_restr_equal_distance_atom_site_label_1
_restr_equal_distance_site_symmetry_1
_restr_equal_distance_atom_site_label_2
_restr_equal_distance_site_symmetry_2
_restr_equal_distance_class_class_id
_restr_equal_distance_class_target_weight_param
? ? ? ? ? ?

loop_
_restr_equal_torsion_atom_site_label_1
_restr_equal_torsion_site_symmetry_1
_restr_equal_torsion_atom_site_label_2
_restr_equal_torsion_site_symmetry_2
_restr_equal_torsion_atom_site_label_3
_restr_equal_torsion_site_symmetry_3
_restr_equal_torsion_atom_site_label_4
_restr_equal_torsion_site_symmetry_4
_restr_equal_torsion_class_class_id
_restr_equal_torsion_class_target_weight_param
? ? ? ? ? ? ? ? ? ?

loop_
_restr_torsion_atom_site_label_1
_restr_torsion_site_symmetry_1
_restr_torsion_atom_site_label_2
_restr_torsion_site_symmetry_2
_restr_torsion_atom_site_label_3
_restr_torsion_site_symmetry_3
_restr_torsion_atom_site_label_4
_restr_torsion_site_symmetry_4
_restr_torsion_angle_target
_restr_torsion_weight_param
? ? ? ? ? ? ? ? ? ?

loop_
_jana_atom_site_adp_c_label
_jana_atom_site_adp_c_type_symbol
_jana_atom_site_adp_c_111
_jana_atom_site_adp_c_112
_jana_atom_site_adp_c_113
_jana_atom_site_adp_c_122
_jana_atom_site_adp_c_123
_jana_atom_site_adp_c_133
_jana_atom_site_adp_c_222
_jana_atom_site_adp_c_223
_jana_atom_site_adp_c_233
_jana_atom_site_adp_c_333
? ? ? ? ? ? ? ? ? ? ? ?

loop_
_jana_atom_site_adp_d_label
_jana_atom_site_adp_d_type_symbol
_jana_atom_site_adp_d_1111
_jana_atom_site_adp_d_1112
_jana_atom_site_adp_d_1113
_jana_atom_site_adp_d_1122
_jana_atom_site_adp_d_1123
_jana_atom_site_adp_d_1133
_jana_atom_site_adp_d_1222
_jana_atom_site_adp_d_1223
_jana_atom_site_adp_d_1233
_jana_atom_site_adp_d_1333
_jana_atom_site_adp_d_2222
_jana_atom_site_adp_d_2223
_jana_atom_site_adp_d_2233
_jana_atom_site_adp_d_2333
_jana_atom_site_adp_d_3333
? ? ? ? ? ? ? ? ? ? ? ? ? ? ? ? ?

loop_
_jana_atom_site_adp_e_label
_jana_atom_site_adp_e_type_symbol
_jana_atom_site_adp_e_11111
_jana_atom_site_adp_e_11112
_jana_atom_site_adp_e_11113
_jana_atom_site_adp_e_11122
_jana_atom_site_adp_e_11123
_jana_atom_site_adp_e_11133
_jana_atom_site_adp_e_11222
_jana_atom_site_adp_e_11223
_jana_atom_site_adp_e_11233
_jana_atom_site_adp_e_11333
_jana_atom_site_adp_e_12222
_jana_atom_site_adp_e_12223
_jana_atom_site_adp_e_12233
_jana_atom_site_adp_e_12333
_jana_atom_site_adp_e_13333
_jana_atom_site_adp_e_22222
_jana_atom_site_adp_e_22223
_jana_atom_site_adp_e_22233
_jana_atom_site_adp_e_22333
_jana_atom_site_adp_e_23333
_jana_atom_site_adp_e_33333
? ? ? ? ? ? ? ? ? ? ? ? ? ? ? ? ? ? ? ? ? ? ?

loop_
_jana_atom_site_adp_f_label
_jana_atom_site_adp_f_type_symbol
_jana_atom_site_adp_f_111111
_jana_atom_site_adp_f_111112
_jana_atom_site_adp_f_111113
_jana_atom_site_adp_f_111122
_jana_atom_site_adp_f_111123
_jana_atom_site_adp_f_111133
_jana_atom_site_adp_f_111222
_jana_atom_site_adp_f_111223
_jana_atom_site_adp_f_111233
_jana_atom_site_adp_f_111333
_jana_atom_site_adp_f_112222
_jana_atom_site_adp_f_112223
_jana_atom_site_adp_f_112233
_jana_atom_site_adp_f_112333
_jana_atom_site_adp_f_113333
_jana_atom_site_adp_f_122222
_jana_atom_site_adp_f_122223
_jana_atom_site_adp_f_122233
_jana_atom_site_adp_f_122333
_jana_atom_site_adp_f_123333
_jana_atom_site_adp_f_133333
_jana_atom_site_adp_f_222222
_jana_atom_site_adp_f_222223
_jana_atom_site_adp_f_222233
_jana_atom_site_adp_f_222333
_jana_atom_site_adp_f_223333
_jana_atom_site_adp_f_233333
_jana_atom_site_adp_f_333333
? ? ? ? ? ? ? ? ? ? ? ? ? ? ? ? ? ? ? ? ? ? ? ? ? ? ? ? ? ?

_cod_database_fobs_code 2022907
